data_2220511
loop_
_publ_author_name
'Smirani, Wajda'
'Rzaigui, Mohamed'

_publ_section_title
;
 2,5-Dimethylanilinium chloride monohydrate
;
_journal_coeditor_code HB2876
_journal_issue 1
_journal_name_full 'Acta Crystallographica Section E'
_journal_page_first o83
_journal_paper_doi 10.1107/S1600536808041287
_journal_volume 65
_journal_year 2009
_chemical_formula_iupac 'C8 H12 N +, Cl -, H2 O'
_chemical_formula_moiety 'C8 H12 N +, Cl -, H2 O'
_chemical_formula_sum 'C8 H14 Cl N O'
_chemical_formula_weight 175.65
_chemical_name_common
;
2,5-xylidinium chloride monohydrate
;
_chemical_name_systematic
;
2,5-Dimethylanilinium chloride monohydrate
;
_space_group_IT_number 4
_symmetry_cell_setting monoclinic
_symmetry_space_group_name_Hall 'P 2yb'
_symmetry_space_group_name_H-M 'P 1 21 1'
_atom_sites_solution_hydrogens mixed
_atom_sites_solution_primary direct
_atom_sites_solution_secondary difmap
_audit_creation_method SHELXL-97
_cell_angle_alpha 90.00
_cell_angle_beta 102.87(3)
_cell_angle_gamma 90.00
_cell_formula_units_Z 2
_cell_length_a 7.515(4)
_cell_length_b 7.441(3)
_cell_length_c 9.019(2)
_cell_measurement_reflns_used 25
_cell_measurement_temperature 293(2)
_cell_measurement_theta_max 10.81
_cell_measurement_theta_min 9.02
_cell_volume 491.7(4)
_computing_cell_refinement 'CAD-4 Express (Enraf--Nonius, 1994)'
_computing_data_collection 'CAD-4 Express (Enraf--Nonius, 1994)'
_computing_data_reduction 'XCAD4 (Harms & Wocadlo, 1995)'
_computing_molecular_graphics 'Ortep-3 (Farrugia, 1997)'
_computing_publication_material 'WinGX publication routines (Farrugia, 1999)'
_computing_structure_refinement 'SHELXL97 (Sheldrick, 2008)'
_computing_structure_solution 'SHELXS97 (Sheldrick, 2008)'
_diffrn_ambient_temperature 293
_diffrn_measured_fraction_theta_full 1.000
_diffrn_measured_fraction_theta_max 1.000
_diffrn_measurement_device '\k-geometry diffractometer'
_diffrn_measurement_device_type 'Enraf--Nonius TurboCAD-4'
_diffrn_measurement_method 'non-profiled omega scans'
_diffrn_radiation_monochromator graphite
_diffrn_radiation_type Mok\a
_diffrn_radiation_wavelength 0.71073
_diffrn_reflns_av_R_equivalents 0.0246
_diffrn_reflns_av_sigmaI/netI 0.0267
_diffrn_reflns_limit_h_max 9
_diffrn_reflns_limit_h_min -9
_diffrn_reflns_limit_k_max 9
_diffrn_reflns_limit_k_min 0
_diffrn_reflns_limit_l_max 11
_diffrn_reflns_limit_l_min -5
_diffrn_reflns_number 2058
_diffrn_reflns_theta_full 27.96
_diffrn_reflns_theta_max 27.96
_diffrn_reflns_theta_min 2.32
_diffrn_standards_decay_% 5
_diffrn_standards_interval_time 120
_diffrn_standards_number 2
_exptl_absorpt_coefficient_mu 0.338
_exptl_absorpt_correction_type none
_exptl_crystal_colour colourless
_exptl_crystal_density_diffrn 1.187
_exptl_crystal_density_method 'not measured'
_exptl_crystal_description plate
_exptl_crystal_F_000 188
_exptl_crystal_size_max 0.50
_exptl_crystal_size_mid 0.30
_exptl_crystal_size_min 0.20
_refine_diff_density_max 0.201
_refine_diff_density_min -0.135
_refine_ls_abs_structure_details 'Flack (1983), unique data only'
_refine_ls_abs_structure_Flack 0.17(9)
_refine_ls_extinction_method none
_refine_ls_goodness_of_fit_ref 1.099
_refine_ls_hydrogen_treatment mixed
_refine_ls_matrix_type full
_refine_ls_number_parameters 111
_refine_ls_number_reflns 1260
_refine_ls_number_restraints 1
_refine_ls_restrained_S_all 1.098
_refine_ls_R_factor_all 0.0328
_refine_ls_R_factor_gt 0.0281
_refine_ls_shift/su_max 0.000
_refine_ls_shift/su_mean 0.000
_refine_ls_structure_factor_coef Fsqd
_refine_ls_weighting_details 'calc w=1/[\s^2^(Fo^2^)+(0.0515P)^2^+0.0061P] where P=(Fo^2^+2Fc^2^)/3'
_refine_ls_weighting_scheme calc
_refine_ls_wR_factor_gt 0.0781
_refine_ls_wR_factor_ref 0.0814
_reflns_number_gt 1166
_reflns_number_total 1260
_reflns_threshold_expression I>2\s(I)
_cod_data_source_file hb2876.cif
_cod_data_source_block I
_cod_depositor_comments
;
The following automatic conversions were performed:

'_atom_sites_solution_hydrogens' value 'difmap and geom' was changed
to 'mixed'.

Automatic conversion script
Id: cif_fix_values 6452 2018-10-05 10:23:21Z andrius 
;
_cod_original_sg_symbol_H-M 'P 21'
_cod_database_code 2220511
_cod_database_fobs_code 2220511

loop_
_symmetry_equiv_pos_as_xyz
'x, y, z'
'-x, y+1/2, -z'

loop_
_atom_site_type_symbol
_atom_site_label
_atom_site_fract_x
_atom_site_fract_y
_atom_site_fract_z
_atom_site_U_iso_or_equiv
_atom_site_adp_type
_atom_site_calc_flag
_atom_site_refinement_flags
_atom_site_occupancy
_atom_site_disorder_assembly
_atom_site_disorder_group
H H30 0.343(5) 0.410(6) 0.541(3) 0.068(9) Uiso d . 1 . .
H H31 0.467(5) 0.287(7) 0.548(4) 0.101(13) Uiso d . 1 . .
Cl Cl1 0.77059(6) 0.20498(11) 0.51544(5) 0.05039(16) Uani d . 1 . .
C C1 0.7901(2) 0.5395(3) 1.1684(2) 0.0384(4) Uani d . 1 . .
N N1 0.8345(2) 0.5589(3) 1.33479(17) 0.0417(4) Uani d . 1 . .
H H1A 0.7624 0.6418 1.3617 0.062 Uiso calc R 1 . .
H H1B 0.9505 0.5923 1.3660 0.062 Uiso calc R 1 . .
H H1C 0.8174 0.4543 1.3774 0.062 Uiso calc R 1 . .
C C6 0.9259(3) 0.5724(3) 1.0904(2) 0.0431(4) Uani d . 1 . .
H H6 1.0405 0.6101 1.1431 0.052 Uiso calc R 1 . .
C C2 0.6147(2) 0.4859(3) 1.0962(2) 0.0427(4) Uani d . 1 . .
C C5 0.8914(3) 0.5491(3) 0.9335(3) 0.0487(5) Uani d . 1 . .
C C3 0.5844(3) 0.4628(4) 0.9399(2) 0.0541(5) Uani d . 1 . .
H H3 0.4698 0.4248 0.8873 0.065 Uiso calc R 1 . .
C C7 0.4674(3) 0.4531(4) 1.1817(3) 0.0560(6) Uani d . 1 . .
H H7A 0.5086 0.3654 1.2599 0.084 Uiso calc R 1 . .
H H7B 0.3597 0.4097 1.1128 0.084 Uiso calc R 1 . .
H H7C 0.4399 0.5634 1.2271 0.084 Uiso calc R 1 . .
C C4 0.7171(3) 0.4937(4) 0.8597(3) 0.0551(6) Uani d . 1 . .
H H4 0.6902 0.4773 0.7548 0.066 Uiso calc R 1 . .
O O1 0.3659(3) 0.3043(4) 0.5526(3) 0.0783(6) Uani d . 1 . .
C C8 1.0363(4) 0.5817(4) 0.8458(3) 0.0682(7) Uani d . 1 . .
H H8A 1.1339 0.6502 0.9071 0.102 Uiso calc R 1 . .
H H8B 0.9850 0.6472 0.7546 0.102 Uiso calc R 1 . .
H H8C 1.0828 0.4687 0.8197 0.102 Uiso calc R 1 . .

loop_
_atom_site_aniso_label
_atom_site_aniso_U_11
_atom_site_aniso_U_22
_atom_site_aniso_U_33
_atom_site_aniso_U_12
_atom_site_aniso_U_13
_atom_site_aniso_U_23
Cl1 0.0441(2) 0.0462(2) 0.0622(3) 0.0054(3) 0.01468(18) 0.0086(3)
C1 0.0394(9) 0.0301(8) 0.0461(9) -0.0005(7) 0.0105(7) -0.0040(7)
N1 0.0388(7) 0.0414(8) 0.0458(8) -0.0036(7) 0.0115(6) -0.0009(7)
C6 0.0421(9) 0.0341(9) 0.0555(11) -0.0039(8) 0.0157(8) -0.0023(9)
C2 0.0378(8) 0.0371(9) 0.0541(11) -0.0006(8) 0.0120(8) -0.0042(9)
C5 0.0574(11) 0.0372(9) 0.0567(11) -0.0024(9) 0.0237(9) -0.0033(10)
C3 0.0486(11) 0.0568(14) 0.0545(12) -0.0063(11) 0.0064(9) -0.0123(11)
C7 0.0400(10) 0.0655(16) 0.0649(14) -0.0104(11) 0.0169(9) -0.0068(12)
C4 0.0658(13) 0.0554(13) 0.0450(11) -0.0011(12) 0.0143(9) -0.0082(10)
O1 0.0586(11) 0.0618(13) 0.1229(18) 0.0097(10) 0.0381(11) 0.0362(12)
C8 0.0852(18) 0.0626(17) 0.0694(15) -0.0123(15) 0.0439(14) -0.0039(14)

loop_
_atom_type_symbol
_atom_type_description
_atom_type_scat_dispersion_real
_atom_type_scat_dispersion_imag
_atom_type_scat_source
C C 0.0033 0.0016 'International Tables Vol C Tables 4.2.6.8 and 6.1.1.4'
H H 0.0000 0.0000 'International Tables Vol C Tables 4.2.6.8 and 6.1.1.4'
Cl Cl 0.1484 0.1585 'International Tables Vol C Tables 4.2.6.8 and 6.1.1.4'
N N 0.0061 0.0033 'International Tables Vol C Tables 4.2.6.8 and 6.1.1.4'
O O 0.0106 0.0060 'International Tables Vol C Tables 4.2.6.8 and 6.1.1.4'

loop_
_geom_angle_atom_site_label_1
_geom_angle_atom_site_label_2
_geom_angle_atom_site_label_3
_geom_angle_site_symmetry_1
_geom_angle_site_symmetry_3
_geom_angle
_geom_angle_publ_flag
C6 C1 C2 . . 122.80(19) ?
C6 C1 N1 . . 118.46(17) ?
C2 C1 N1 . . 118.73(18) ?
C1 N1 H1A . . 109.5 ?
C1 N1 H1B . . 109.5 ?
H1A N1 H1B . . 109.5 ?
C1 N1 H1C . . 109.5 ?
H1A N1 H1C . . 109.5 ?
H1B N1 H1C . . 109.5 ?
C1 C6 C5 . . 120.3(2) ?
C1 C6 H6 . . 119.9 ?
C5 C6 H6 . . 119.9 ?
C3 C2 C1 . . 115.72(19) ?
C3 C2 C7 . . 121.90(19) ?
C1 C2 C7 . . 122.38(19) ?
C6 C5 C4 . . 117.7(2) ?
C6 C5 C8 . . 121.6(2) ?
C4 C5 C8 . . 120.7(2) ?
C4 C3 C2 . . 122.7(2) ?
C4 C3 H3 . . 118.7 ?
C2 C3 H3 . . 118.7 ?
C2 C7 H7A . . 109.5 ?
C2 C7 H7B . . 109.5 ?
H7A C7 H7B . . 109.5 ?
C2 C7 H7C . . 109.5 ?
H7A C7 H7C . . 109.5 ?
H7B C7 H7C . . 109.5 ?
C3 C4 C5 . . 120.8(2) ?
C3 C4 H4 . . 119.6 ?
C5 C4 H4 . . 119.6 ?
H30 O1 H31 . . 110(4) ?
C5 C8 H8A . . 109.5 ?
C5 C8 H8B . . 109.5 ?
H8A C8 H8B . . 109.5 ?
C5 C8 H8C . . 109.5 ?
H8A C8 H8C . . 109.5 ?
H8B C8 H8C . . 109.5 ?

loop_
_geom_bond_atom_site_label_1
_geom_bond_atom_site_label_2
_geom_bond_site_symmetry_2
_geom_bond_distance
_geom_bond_publ_flag
C1 C6 . 1.383(3) ?
C1 C2 . 1.393(3) ?
C1 N1 . 1.470(2) ?
N1 H1A . 0.8900 ?
N1 H1B . 0.8900 ?
N1 H1C . 0.8900 ?
C6 C5 . 1.391(3) ?
C6 H6 . 0.9300 ?
C2 C3 . 1.388(3) ?
C2 C7 . 1.503(3) ?
C5 C4 . 1.393(3) ?
C5 C8 . 1.501(3) ?
C3 C4 . 1.376(3) ?
C3 H3 . 0.9300 ?
C7 H7A . 0.9600 ?
C7 H7B . 0.9600 ?
C7 H7C . 0.9600 ?
C4 H4 . 0.9300 ?
O1 H30 . 0.80(4) ?
O1 H31 . 0.78(4) ?
C8 H8A . 0.9600 ?
C8 H8B . 0.9600 ?
C8 H8C . 0.9600 ?

loop_
_geom_hbond_atom_site_label_D
_geom_hbond_atom_site_label_H
_geom_hbond_atom_site_label_A
_geom_hbond_site_symmetry_A
_geom_hbond_distance_DH
_geom_hbond_distance_HA
_geom_hbond_distance_DA
_geom_hbond_angle_DHA
_geom_hbond_publ_flag
O1 H30 Cl1 2_656 0.81(4) 2.37(4) 3.168(3) 171(4) yes
O1 H31 Cl1 . 0.78(4) 2.44(4) 3.219(3) 174(5) yes
N1 H1A O1 2_657 0.89 1.82 2.705(4) 171 yes
N1 H1B Cl1 2_757 0.89 2.29 3.167(2) 169 yes
N1 H1C Cl1 1_556 0.89 2.30 3.189(3) 173 yes

loop_
_geom_torsion_atom_site_label_1
_geom_torsion_atom_site_label_2
_geom_torsion_atom_site_label_3
_geom_torsion_atom_site_label_4
_geom_torsion_site_symmetry_1
_geom_torsion_site_symmetry_2
_geom_torsion_site_symmetry_3
_geom_torsion_site_symmetry_4
_geom_torsion
_geom_torsion_publ_flag
C2 C1 C6 C5 . . . . -1.2(3) ?
N1 C1 C6 C5 . . . . 177.61(19) ?
C6 C1 C2 C3 . . . . 1.5(3) ?
N1 C1 C2 C3 . . . . -177.3(2) ?
C6 C1 C2 C7 . . . . -179.1(2) ?
N1 C1 C2 C7 . . . . 2.1(3) ?
C1 C6 C5 C4 . . . . 0.5(3) ?
C1 C6 C5 C8 . . . . -179.4(2) ?
C1 C2 C3 C4 . . . . -1.2(4) ?
C7 C2 C3 C4 . . . . 179.4(3) ?
C2 C3 C4 C5 . . . . 0.6(4) ?
C6 C5 C4 C3 . . . . -0.2(4) ?
C8 C5 C4 C3 . . . . 179.7(3) ?

loop_
_cod_related_entry_id
_cod_related_entry_database
_cod_related_entry_code
1 ChemSpider 30655684
